data_2220677
loop_
_publ_author_name
'Wujec, Monika'
'Mazur, Liliana'
'Rzaczy\'nska, Zofia'

_publ_section_title
;
 4-Ethyl-3-(2-thienylmethyl)-\D^2^-1,2,4-triazoline-5-thione
;
_journal_coeditor_code AT2696
_journal_issue 2
_journal_name_full 'Acta Crystallographica Section E'
_journal_page_first o274
_journal_paper_doi 10.1107/S1600536809000440
_journal_volume 65
_journal_year 2009
_chemical_formula_iupac 'C9 H11 N3 S2'
_chemical_formula_moiety 'C9 H11 N3 S2'
_chemical_formula_sum 'C9 H11 N3 S2'
_chemical_formula_weight 225.33
_chemical_name_systematic
;
4-Ethyl-3-(2-thienylmethyl)-\D^2^-1,2,4-triazoline-5-thione
;
_space_group_IT_number 14
_symmetry_cell_setting monoclinic
_symmetry_space_group_name_Hall '-P 2ybc'
_symmetry_space_group_name_H-M 'P 1 21/c 1'
_atom_sites_solution_hydrogens geom
_atom_sites_solution_primary direct
_atom_sites_solution_secondary difmap
_audit_creation_method SHELXL-97
_cell_angle_alpha 90.00
_cell_angle_beta 100.880(10)
_cell_angle_gamma 90.00
_cell_formula_units_Z 4
_cell_length_a 6.8130(10)
_cell_length_b 17.119(2)
_cell_length_c 9.8460(10)
_cell_measurement_reflns_used 69
_cell_measurement_temperature 295(2)
_cell_measurement_theta_max 14
_cell_measurement_theta_min 6
_cell_volume 1127.7(2)
_computing_cell_refinement 'CrysAlis RED (Oxford Diffraction, 2005)'
_computing_data_collection 'CrysAlis CCD (Oxford Diffraction, 2005)'
_computing_data_reduction 'CrysAlis RED (Oxford Diffraction, 2005)'
_computing_molecular_graphics 'SHELXTL/PC (Sheldrick, 2008)'
_computing_publication_material 'SHELXL97 (Sheldrick, 2008) and enCIFer (Allen <i>et al.</i>,  2004)'
_computing_structure_refinement 'SHELXL97 (Sheldrick, 2008)'
_computing_structure_solution 'SHELXS97 (Sheldrick, 2008)'
_diffrn_ambient_temperature 295(2)
_diffrn_measured_fraction_theta_full 0.980
_diffrn_measured_fraction_theta_max 0.980
_diffrn_measurement_device_type 'Oxford Diffraction Xcalibur'
_diffrn_measurement_method \w-2\q
_diffrn_radiation_monochromator graphite
_diffrn_radiation_source 'fine-focus sealed tube'
_diffrn_radiation_type MoK\a
_diffrn_radiation_wavelength 0.71073
_diffrn_reflns_av_R_equivalents 0.0261
_diffrn_reflns_av_sigmaI/netI 0.0893
_diffrn_reflns_limit_h_max 8
_diffrn_reflns_limit_h_min -8
_diffrn_reflns_limit_k_max 22
_diffrn_reflns_limit_k_min 0
_diffrn_reflns_limit_l_max 12
_diffrn_reflns_limit_l_min 0
_diffrn_reflns_number 2735
_diffrn_reflns_theta_full 27.56
_diffrn_reflns_theta_max 27.56
_diffrn_reflns_theta_min 3.87
_diffrn_standards_decay_% 0.09
_diffrn_standards_interval_count 100
_diffrn_standards_number 3
_exptl_absorpt_coefficient_mu 0.437
_exptl_absorpt_correction_type none
_exptl_crystal_colour colourless
_exptl_crystal_density_diffrn 1.327
_exptl_crystal_density_method 'not measured'
_exptl_crystal_description prism
_exptl_crystal_F_000 472
_exptl_crystal_size_max 0.47
_exptl_crystal_size_mid 0.30
_exptl_crystal_size_min 0.16
_refine_diff_density_max 0.155
_refine_diff_density_min -0.165
_refine_ls_goodness_of_fit_ref 0.980
_refine_ls_hydrogen_treatment constr
_refine_ls_matrix_type full
_refine_ls_number_parameters 147
_refine_ls_number_reflns 2592
_refine_ls_number_restraints 0
_refine_ls_restrained_S_all 0.980
_refine_ls_R_factor_all 0.1674
_refine_ls_R_factor_gt 0.0521
_refine_ls_shift/su_max 0.002
_refine_ls_shift/su_mean 0.000
_refine_ls_structure_factor_coef Fsqd
_refine_ls_weighting_details 'calc w=1/[\s^2^(Fo^2^)+(0.0395P)^2^+0.2245P] where P=(Fo^2^+2Fc^2^)/3'
_refine_ls_weighting_scheme calc
_refine_ls_wR_factor_gt 0.0835
_refine_ls_wR_factor_ref 0.1108
_reflns_number_gt 1130
_reflns_number_total 2592
_reflns_threshold_expression I>2\s(I)
_cod_data_source_file at2696.cif
_cod_data_source_block I
_cod_original_sg_symbol_H-M 'P 21/c'
_cod_database_code 2220677
_cod_database_fobs_code 2220677

loop_
_symmetry_equiv_pos_as_xyz
'x, y, z'
'-x, y+1/2, -z+1/2'
'-x, -y, -z'
'x, -y-1/2, z-1/2'

loop_
_atom_site_type_symbol
_atom_site_label
_atom_site_fract_x
_atom_site_fract_y
_atom_site_fract_z
_atom_site_U_iso_or_equiv
_atom_site_adp_type
_atom_site_calc_flag
_atom_site_refinement_flags
_atom_site_occupancy
_atom_site_disorder_assembly
_atom_site_disorder_group
N N1 0.2725(3) 0.49647(12) 0.6098(2) 0.0563(6) Uani d . 1 . .
H H1 0.1684 0.4675 0.5868 0.068 Uiso calc R 1 . .
N N2 0.4538(3) 0.46832(13) 0.6760(2) 0.0598(6) Uani d . 1 . .
C C3 0.5669(4) 0.52970(16) 0.6930(3) 0.0547(7) Uani d . 1 . .
N N4 0.4644(3) 0.59498(12) 0.6394(2) 0.0504(5) Uani d . 1 . .
C C5 0.2730(3) 0.57271(16) 0.5846(2) 0.0501(6) Uani d . 1 . .
S S1 0.08621(10) 0.62899(4) 0.50362(7) 0.0654(3) Uani d . 1 . .
C C6 0.7818(4) 0.52769(17) 0.7589(3) 0.0703(8) Uani d . 1 . .
H H6A 0.8601 0.5469 0.6933 0.084 Uiso calc R 1 . .
H H6B 0.8205 0.4739 0.7799 0.084 Uiso calc R 1 . .
S S2 0.7156(9) 0.5621(3) 1.0253(6) 0.0683(11) Uani d P 0.538(6) A 1
C C8 0.982(3) 0.6272(12) 0.921(2) 0.123(10) Uani d P 0.538(6) A 1
H H8 1.0760 0.6381 0.8662 0.148 Uiso calc PR 0.538(6) A 1
C C8' 0.757(3) 0.5727(13) 1.003(2) 0.079(9) Uani d P 0.462(6) A 2
H H8' 0.6549 0.5383 1.0138 0.094 Uiso calc PR 0.462(6) A 2
S S2' 1.0016(7) 0.6482(5) 0.9087(7) 0.0949(14) Uani d P 0.462(6) A 2
C C7 0.8316(5) 0.57473(19) 0.8885(3) 0.0588(8) Uani d . 1 . .
C C9 0.9766(6) 0.6655(2) 1.0589(5) 0.1017(13) Uani d . 1 . .
H H9 1.0536 0.7077 1.0974 0.122 Uiso calc R 1 B 1
C C10 0.8435(6) 0.6283(2) 1.1134(3) 0.0885(10) Uani d . 1 . .
H H10 0.8241 0.6403 1.2020 0.106 Uiso calc R 1 C 1
C C11 0.5372(4) 0.67518(16) 0.6362(3) 0.0670(8) Uani d . 1 . .
H H11A 0.4782 0.6990 0.5485 0.080 Uiso calc R 1 . .
H H11B 0.6810 0.6744 0.6425 0.080 Uiso calc R 1 . .
C C12 0.4875(5) 0.72417(17) 0.7527(3) 0.0815(9) Uani d . 1 . .
H H12A 0.5369 0.7763 0.7462 0.098 Uiso calc R 1 . .
H H12B 0.5488 0.7017 0.8397 0.098 Uiso calc R 1 . .
H H12C 0.3452 0.7257 0.7463 0.098 Uiso calc R 1 . .

loop_
_atom_site_aniso_label
_atom_site_aniso_U_11
_atom_site_aniso_U_22
_atom_site_aniso_U_33
_atom_site_aniso_U_12
_atom_site_aniso_U_13
_atom_site_aniso_U_23
N1 0.0502(12) 0.0529(14) 0.0614(14) -0.0035(10) -0.0008(10) -0.0031(11)
N2 0.0522(13) 0.0619(14) 0.0620(15) 0.0057(11) 0.0022(11) -0.0059(12)
C3 0.0486(15) 0.0655(17) 0.0495(16) 0.0044(14) 0.0081(12) -0.0053(15)
N4 0.0448(12) 0.0561(13) 0.0489(12) -0.0051(11) 0.0056(9) -0.0040(10)
C5 0.0512(15) 0.0537(16) 0.0441(14) -0.0029(12) 0.0056(12) -0.0055(13)
S1 0.0578(4) 0.0571(4) 0.0739(5) -0.0009(3) -0.0067(3) 0.0003(4)
C6 0.0456(16) 0.088(2) 0.075(2) 0.0055(15) 0.0052(14) -0.0120(17)
S2 0.070(2) 0.0744(16) 0.0589(15) -0.0131(15) 0.0081(15) -0.0015(13)
C8 0.159(19) 0.120(15) 0.102(10) 0.015(11) 0.056(10) 0.031(9)
C8' 0.057(9) 0.096(10) 0.084(15) -0.022(6) 0.015(6) 0.018(7)
S2' 0.0717(17) 0.110(3) 0.097(3) -0.0346(17) -0.0010(15) 0.010(2)
C7 0.0398(15) 0.0610(19) 0.071(2) -0.0056(14) -0.0015(15) 0.0057(17)
C9 0.104(3) 0.072(2) 0.109(3) -0.029(2) -0.033(2) 0.008(2)
C10 0.116(3) 0.081(2) 0.061(2) 0.006(2) -0.002(2) -0.002(2)
C11 0.0566(17) 0.0687(19) 0.0731(19) -0.0165(14) 0.0055(14) 0.0078(17)
C12 0.079(2) 0.0605(18) 0.098(2) -0.0082(15) -0.0005(17) -0.0105(18)

loop_
_atom_type_symbol
_atom_type_description
_atom_type_scat_dispersion_real
_atom_type_scat_dispersion_imag
_atom_type_scat_source
C C 0.0033 0.0016 'International Tables Vol C Tables 4.2.6.8 and 6.1.1.4'
H H 0.0000 0.0000 'International Tables Vol C Tables 4.2.6.8 and 6.1.1.4'
N N 0.0061 0.0033 'International Tables Vol C Tables 4.2.6.8 and 6.1.1.4'
S S 0.1246 0.1234 'International Tables Vol C Tables 4.2.6.8 and 6.1.1.4'

loop_
_geom_angle_atom_site_label_1
_geom_angle_atom_site_label_2
_geom_angle_atom_site_label_3
_geom_angle_site_symmetry_1
_geom_angle_site_symmetry_3
_geom_angle
_geom_angle_publ_flag
C5 N1 N2 . . 113.6(2) ?
C5 N1 H1 . . 123.2 ?
N2 N1 H1 . . 123.2 ?
C3 N2 N1 . . 103.7(2) ?
N2 C3 N4 . . 111.4(2) ?
N2 C3 C6 . . 123.4(2) ?
N4 C3 C6 . . 125.2(3) ?
C5 N4 C3 . . 107.7(2) ?
C5 N4 C11 . . 123.7(2) ?
C3 N4 C11 . . 128.6(2) ?
N1 C5 N4 . . 103.6(2) ?
N1 C5 S1 . . 128.8(2) ?
N4 C5 S1 . . 127.6(2) ?
C3 C6 C7 . . 114.1(2) ?
C3 C6 H6A . . 108.7 ?
C7 C6 H6A . . 108.7 ?
C3 C6 H6B . . 108.7 ?
C7 C6 H6B . . 108.7 ?
H6A C6 H6B . . 107.6 ?
C10 S2 C7 . . 93.0(4) ?
C7 C8 C9 . . 110.7(14) ?
C7 C8 H8 . . 124.7 ?
C9 C8 H8 . . 124.7 ?
C7 C8' C10 . . 116.3(13) ?
C7 C8' H8' . . 121.9 ?
C10 C8' H8' . . 121.9 ?
C9 S2' C7 . . 93.4(4) ?
C8' C7 C8 . . 102.3(15) ?
C8' C7 C6 . . 130.7(10) ?
C8 C7 C6 . . 126.8(11) ?
C8' C7 S2' . . 106.5(10) ?
C6 C7 S2' . . 122.7(4) ?
C8 C7 S2 . . 110.0(11) ?
C6 C7 S2 . . 123.0(3) ?
S2' C7 S2 . . 114.3(4) ?
C10 C9 C8 . . 107.1(7) ?
C10 C9 S2' . . 120.6(4) ?
C10 C9 H9 . . 126.5 ?
C8 C9 H9 . . 126.5 ?
S2' C9 H9 . . 112.5 ?
C9 C10 C8' . . 103.1(8) ?
C9 C10 S2 . . 118.6(4) ?
C9 C10 H10 . . 120.7 ?
C8' C10 H10 . . 136.2 ?
S2 C10 H10 . . 120.7 ?
N4 C11 C12 . . 112.3(2) ?
N4 C11 H11A . . 109.1 ?
C12 C11 H11A . . 109.1 ?
N4 C11 H11B . . 109.1 ?
C12 C11 H11B . . 109.1 ?
H11A C11 H11B . . 107.9 ?
C11 C12 H12A . . 109.5 ?
C11 C12 H12B . . 109.5 ?
H12A C12 H12B . . 109.5 ?
C11 C12 H12C . . 109.5 ?
H12A C12 H12C . . 109.5 ?
H12B C12 H12C . . 109.5 ?

loop_
_geom_bond_atom_site_label_1
_geom_bond_atom_site_label_2
_geom_bond_site_symmetry_2
_geom_bond_distance
_geom_bond_publ_flag
N1 C5 . 1.329(3) no
N1 N2 . 1.370(3) no
N1 H1 . 0.8600 ?
N2 C3 . 1.295(3) no
C3 N4 . 1.370(3) no
C3 C6 . 1.485(3) ?
N4 C5 . 1.368(3) no
N4 C11 . 1.462(3) ?
C5 S1 . 1.673(2) no
C6 C7 . 1.493(4) ?
C6 H6A . 0.9700 ?
C6 H6B . 0.9700 ?
S2 C10 . 1.584(7) ?
S2 C7 . 1.699(6) ?
C8 C7 . 1.355(17) ?
C8 C9 . 1.51(2) ?
C8 H8 . 0.9300 ?
C8' C7 . 1.32(2) ?
C8' C10 . 1.48(2) ?
C8' H8' . 0.9300 ?
S2' C9 . 1.549(10) ?
S2' C7 . 1.695(6) ?
C9 C10 . 1.304(5) ?
C9 H9 . 0.9300 ?
C10 H10 . 0.9300 ?
C11 C12 . 1.510(4) ?
C11 H11A . 0.9700 ?
C11 H11B . 0.9700 ?
C12 H12A . 0.9600 ?
C12 H12B . 0.9600 ?
C12 H12C . 0.9600 ?

loop_
_geom_hbond_atom_site_label_D
_geom_hbond_atom_site_label_H
_geom_hbond_atom_site_label_A
_geom_hbond_site_symmetry_A
_geom_hbond_distance_DH
_geom_hbond_distance_HA
_geom_hbond_distance_DA
_geom_hbond_angle_DHA
_geom_hbond_publ_flag
N1 H1 S1 3_566 0.86 2.44 3.287(3) 169 yes
C6 H6a S1 1_655 0.97 2.99 3.949(4) 172 yes
C9 H9 S1 4_676 0.93 2.97 3.659(4) 132 yes
C8' H8' S2 3_667 0.93 3.02 3.928(7) 166 yes

loop_
_geom_torsion_atom_site_label_1
_geom_torsion_atom_site_label_2
_geom_torsion_atom_site_label_3
_geom_torsion_atom_site_label_4
_geom_torsion_site_symmetry_1
_geom_torsion_site_symmetry_2
_geom_torsion_site_symmetry_3
_geom_torsion_site_symmetry_4
_geom_torsion
_geom_torsion_publ_flag
C5 N1 N2 C3 . . . . 0.8(3) ?
N1 N2 C3 N4 . . . . -0.4(3) ?
N1 N2 C3 C6 . . . . -178.8(2) ?
N2 C3 N4 C5 . . . . -0.1(3) ?
C6 C3 N4 C5 . . . . 178.2(2) ?
N2 C3 N4 C11 . . . . -179.4(2) ?
C6 C3 N4 C11 . . . . -1.0(4) ?
N2 N1 C5 N4 . . . . -0.9(3) ?
N2 N1 C5 S1 . . . . 178.5(2) ?
C3 N4 C5 N1 . . . . 0.6(3) ?
C11 N4 C5 N1 . . . . 179.9(2) ?
C3 N4 C5 S1 . . . . -178.8(2) ?
C11 N4 C5 S1 . . . . 0.5(3) ?
N2 C3 C6 C7 . . . . -117.9(3) ?
N4 C3 C6 C7 . . . . 63.9(4) ?
C10 C8' C7 C8 . . . . 5(2) ?
C10 C8' C7 C6 . . . . 179.6(7) ?
C10 C8' C7 S2' . . . . -3.2(19) ?
C10 C8' C7 S2 . . . . 178(11) ?
C9 C8 C7 C8' . . . . -7.5(18) ?
C9 C8 C7 C6 . . . . 177.2(6) ?
C9 C8 C7 S2' . . . . 113(9) ?
C9 C8 C7 S2 . . . . -8.4(15) ?
C3 C6 C7 C8' . . . . 54.7(14) ?
C3 C6 C7 C8 . . . . -131.4(11) ?
C3 C6 C7 S2' . . . . -122.1(4) ?
C3 C6 C7 S2 . . . . 54.9(4) ?
C9 S2' C7 C8' . . . . 3.9(11) ?
C9 S2' C7 C8 . . . . -58(9) ?
C9 S2' C7 C6 . . . . -178.6(3) ?
C9 S2' C7 S2 . . . . 4.1(5) ?
C10 S2 C7 C8' . . . . -2(9) ?
C10 S2 C7 C8 . . . . 5.2(10) ?
C10 S2 C7 C6 . . . . 179.8(2) ?
C10 S2 C7 S2' . . . . -2.9(4) ?
C7 C8 C9 C10 . . . . 8.5(15) ?
C7 C8 C9 S2' . . . . -145(4) ?
C7 S2' C9 C10 . . . . -4.2(5) ?
C7 S2' C9 C8 . . . . 25(3) ?
C8 C9 C10 C8' . . . . -5.0(13) ?
S2' C9 C10 C8' . . . . 2.8(11) ?
C8 C9 C10 S2 . . . . -4.9(9) ?
S2' C9 C10 S2 . . . . 2.9(6) ?
C7 C8' C10 C9 . . . . 0.6(19) ?
C7 C8' C10 S2 . . . . -179(6) ?
C7 S2 C10 C9 . . . . 0.2(4) ?
C7 S2 C10 C8' . . . . 1(4) ?
C5 N4 C11 C12 . . . . 83.3(3) ?
C3 N4 C11 C12 . . . . -97.5(3) ?
